data_1554869
loop_
_publ_author_name
'Ming, Wenbo'
'Liu, Xiaocui'
'Wang, Lianjie'
'Liu, Jun'
'Wang, Mang'

_publ_section_title
;
 Tandem Thien- and benzannulations of \a-alkenoyl-\a-alkynyl ketene
 dithioacetals with cyanoacetates: synthesis of functionalized
 benzo[b]thiophenes.
;
_journal_issue 7
_journal_name_full 'Organic letters'
_journal_page_first 1746
_journal_page_last 1749
_journal_paper_doi 10.1021/acs.orglett.5b00523
_journal_volume 17
_journal_year 2015
_chemical_formula_sum 'C28 H19 N O3 S2'
_chemical_formula_weight 481.56
_space_group_IT_number 2
_space_group_name_Hall '-P 1'
_space_group_name_H-M_alt 'P -1'
_symmetry_cell_setting triclinic
_symmetry_space_group_name_H-M 'P -1'
_atom_sites_solution_hydrogens geom
_atom_sites_solution_primary direct
_atom_sites_solution_secondary difmap
_audit_creation_method SHELXL-97
_cell_angle_alpha 70.186(2)
_cell_angle_beta 87.728(2)
_cell_angle_gamma 65.484(2)
_cell_formula_units_Z 2
_cell_length_a 10.4430(11)
_cell_length_b 11.2280(11)
_cell_length_c 11.7950(11)
_cell_measurement_reflns_used 86
_cell_measurement_temperature 293(2)
_cell_measurement_theta_max 23.55
_cell_measurement_theta_min 2.83
_cell_volume 1175.6(2)
_computing_cell_refinement 'Bruker SMART'
_computing_data_collection 'Bruker SMART'
_computing_data_reduction 'Bruker SMART'
_computing_molecular_graphics 'Bruker SHELXTL'
_computing_publication_material 'Bruker SHELXTL'
_computing_structure_refinement 'SHELXL-97 (Sheldrick, 1997)'
_computing_structure_solution 'SHELXS-97 (Sheldrick, 1990)'
_diffrn_ambient_temperature 293(2)
_diffrn_measured_fraction_theta_full 0.999
_diffrn_measured_fraction_theta_max 0.996
_diffrn_measurement_device_type 'CCD area detector'
_diffrn_measurement_method 'omega scans'
_diffrn_radiation_monochromator graphite
_diffrn_radiation_source 'fine-focus sealed tube'
_diffrn_radiation_type MoK\a
_diffrn_radiation_wavelength 0.71069
_diffrn_reflns_av_R_equivalents 0.0374
_diffrn_reflns_av_sigmaI/netI 0.0807
_diffrn_reflns_limit_h_max 12
_diffrn_reflns_limit_h_min -11
_diffrn_reflns_limit_k_max 13
_diffrn_reflns_limit_k_min -9
_diffrn_reflns_limit_l_max 14
_diffrn_reflns_limit_l_min -14
_diffrn_reflns_number 6850
_diffrn_reflns_theta_full 25.00
_diffrn_reflns_theta_max 25.08
_diffrn_reflns_theta_min 2.13
_exptl_absorpt_coefficient_mu 0.258
_exptl_absorpt_correction_T_max 0.9697
_exptl_absorpt_correction_T_min 0.9624
_exptl_absorpt_correction_type multi-scan
_exptl_absorpt_process_details '(SADABS; Bruker, 2000)'
_exptl_crystal_colour colourless
_exptl_crystal_density_diffrn 1.360
_exptl_crystal_density_method 'not measured'
_exptl_crystal_description block
_exptl_crystal_F_000 500
_exptl_crystal_size_max 0.15
_exptl_crystal_size_mid 0.13
_exptl_crystal_size_min 0.12
_refine_diff_density_max 0.259
_refine_diff_density_min -0.282
_refine_diff_density_rms 0.053
_refine_ls_extinction_method none
_refine_ls_goodness_of_fit_ref 1.006
_refine_ls_hydrogen_treatment constr
_refine_ls_matrix_type full
_refine_ls_number_parameters 307
_refine_ls_number_reflns 4169
_refine_ls_number_restraints 6
_refine_ls_restrained_S_all 1.020
_refine_ls_R_factor_all 0.1137
_refine_ls_R_factor_gt 0.0537
_refine_ls_shift/su_max 0.000
_refine_ls_shift/su_mean 0.000
_refine_ls_structure_factor_coef Fsqd
_refine_ls_weighting_details 'calc w=1/[\s^2^(Fo^2^)+(0.0480P)^2^+0.5283P] where P=(Fo^2^+2Fc^2^)/3'
_refine_ls_weighting_scheme calc
_refine_ls_wR_factor_gt 0.1078
_refine_ls_wR_factor_ref 0.1355
_reflns_number_gt 2419
_reflns_number_total 4169
_reflns_threshold_expression >2sigma(I)
_cod_data_source_file ol5b00523_si_001.cif
_cod_data_source_block 11
_cod_depositor_comments
;
The following automatic conversions were performed:

data item '_exptl_absorpt_correction_type' value 'MULTI-SCAN' was
changed to 'multi-scan' in accordance with the
/home/saulius/struct/COD-crude-data/automatic-downloads/DataCite-retrospective/ACS/depositions/lib/dictionaries/cif_core.dic
dictionary named 'cif_core.dic' version 2.4.2 last updated on
2011-04-26.

data item '_symmetry_cell_setting' value 'TRICLINIC' was changed to
'triclinic' in accordance with the
/home/saulius/struct/COD-crude-data/automatic-downloads/DataCite-retrospective/ACS/depositions/lib/dictionaries/cif_core.dic
dictionary named 'cif_core.dic' version 2.4.2 last updated on
2011-04-26.

Automatic conversion script
Id: cif_fix_values 6909 2019-04-08 15:41:33Z antanas 
;
_cod_original_sg_symbol_H-M P-1
_cod_database_code 1554869

loop_
_symmetry_equiv_pos_as_xyz
'x, y, z'
'-x, -y, -z'

loop_
_atom_site_label
_atom_site_type_symbol
_atom_site_fract_x
_atom_site_fract_y
_atom_site_fract_z
_atom_site_U_iso_or_equiv
_atom_site_adp_type
_atom_site_occupancy
_atom_site_symmetry_multiplicity
_atom_site_calc_flag
_atom_site_refinement_flags
S1 S 0.72222(11) 0.41162(11) 0.62003(9) 0.0480(3) Uani 1 1 d .
S2 S 0.80012(12) 0.84229(11) 0.17273(9) 0.0512(3) Uani 1 1 d .
O2 O 0.7554(3) 0.9487(3) 0.2229(2) 0.0691(9) Uani 1 1 d .
O1 O 0.8896(3) 0.6939(3) 0.2797(2) 0.0455(7) Uani 1 1 d .
C11 C 0.8939(4) 0.7300(4) 0.4690(3) 0.0416(9) Uani 1 1 d .
H11 H 0.9307 0.7946 0.4330 0.050 Uiso 1 1 calc R
C13 C 0.8245(4) 0.5981(4) 0.6440(3) 0.0382(9) Uani 1 1 d .
O3 O 0.8903(3) 0.8421(4) 0.0798(2) 0.0793(10) Uani 1 1 d .
C9 C 0.8040(4) 0.5713(4) 0.4486(3) 0.0369(9) Uani 1 1 d .
C12 C 0.8766(4) 0.6968(4) 0.5936(3) 0.0412(9) Uani 1 1 d .
C14 C 0.7889(4) 0.5351(4) 0.5741(3) 0.0385(9) Uani 1 1 d .
C8 C 0.7580(4) 0.4980(4) 0.3946(3) 0.0408(9) Uani 1 1 d .
H8 H 0.7602 0.5096 0.3128 0.049 Uiso 1 1 calc R
C22 C 0.6534(4) 0.8229(4) 0.1315(3) 0.0450(10) Uani 1 1 d .
C16 C 0.9156(4) 0.7668(4) 0.6642(3) 0.0416(9) Uani 1 1 d .
C6 C 0.6535(4) 0.3201(4) 0.4486(4) 0.0465(10) Uani 1 1 d .
C10 C 0.8582(4) 0.6698(4) 0.3998(3) 0.0415(9) Uani 1 1 d .
C7 C 0.7105(4) 0.4097(4) 0.4732(3) 0.0425(9) Uani 1 1 d .
C17 C 0.9866(4) 0.6940(4) 0.7798(3) 0.0496(10) Uani 1 1 d .
H17 H 1.0112 0.5985 0.8146 0.060 Uiso 1 1 calc R
C21 C 0.8871(4) 0.9073(4) 0.6120(4) 0.0530(11) Uani 1 1 d .
H21 H 0.8447 0.9577 0.5322 0.064 Uiso 1 1 calc R
C18 C 1.0219(4) 0.7593(5) 0.8450(4) 0.0570(12) Uani 1 1 d .
H18 H 1.0673 0.7087 0.9238 0.068 Uiso 1 1 calc R
C1 C 0.5760(4) 0.2640(4) 0.5274(4) 0.0491(10) Uani 1 1 d .
H1 H 0.5621 0.2796 0.6004 0.059 Uiso 1 1 calc R
C23 C 0.5232(5) 0.8914(5) 0.1653(3) 0.0583(11) Uani 1 1 d .
H23 H 0.5124 0.9498 0.2086 0.070 Uiso 1 1 calc R
C15 C 0.7956(4) 0.5614(4) 0.7698(4) 0.0499(10) Uani 1 1 d .
C5 C 0.6730(5) 0.2924(5) 0.3423(4) 0.0640(12) Uani 1 1 d .
H5 H 0.7262 0.3278 0.2875 0.077 Uiso 1 1 calc R
N1 N 0.7703(4) 0.5316(4) 0.8672(3) 0.0748(12) Uani 1 1 d .
C2 C 0.5183(5) 0.1851(4) 0.5009(4) 0.0595(12) Uani 1 1 d .
H2 H 0.4660 0.1486 0.5560 0.071 Uiso 1 1 calc R
C20 C 0.9217(5) 0.9727(5) 0.6787(4) 0.0647(13) Uani 1 1 d .
H20 H 0.8978 1.0680 0.6444 0.078 Uiso 1 1 calc R
C27 C 0.6703(5) 0.7347(4) 0.0683(4) 0.0614(12) Uani 1 1 d .
H27 H 0.7580 0.6890 0.0449 0.074 Uiso 1 1 calc R
C3 C 0.5365(5) 0.1600(4) 0.3960(4) 0.0671(13) Uani 1 1 d .
H3 H 0.4965 0.1074 0.3781 0.081 Uiso 1 1 calc R
C25 C 0.4235(6) 0.7847(6) 0.0716(4) 0.0720(14) Uani 1 1 d .
C26 C 0.5544(6) 0.7160(5) 0.0407(4) 0.0737(14) Uani 1 1 d .
H26 H 0.5656 0.6551 0.0000 0.088 Uiso 1 1 calc R
C24 C 0.4092(5) 0.8723(5) 0.1342(4) 0.0716(14) Uani 1 1 d .
H24 H 0.3209 0.9195 0.1558 0.086 Uiso 1 1 calc R
C4 C 0.6154(5) 0.2138(5) 0.3158(4) 0.0713(14) Uani 1 1 d .
H4 H 0.6297 0.1966 0.2435 0.086 Uiso 1 1 calc R
C19 C 0.9897(4) 0.9000(5) 0.7931(4) 0.0647(13) Uani 1 1 d .
H19 H 1.0144 0.9446 0.8362 0.078 Uiso 1 1 calc R
C28 C 0.2974(6) 0.7635(6) 0.0406(5) 0.1054(19) Uani 1 1 d U
H28A H 0.3262 0.6982 -0.0013 0.158 Uiso 1 1 calc R
H28B H 0.2252 0.8514 -0.0106 0.158 Uiso 1 1 calc R
H28C H 0.2609 0.7274 0.1138 0.158 Uiso 1 1 calc R

loop_
_atom_site_aniso_label
_atom_site_aniso_U_11
_atom_site_aniso_U_22
_atom_site_aniso_U_33
_atom_site_aniso_U_23
_atom_site_aniso_U_13
_atom_site_aniso_U_12
S1 0.0602(7) 0.0477(7) 0.0396(6) -0.0152(5) 0.0061(5) -0.0265(5)
S2 0.0675(7) 0.0585(7) 0.0314(5) -0.0099(5) 0.0039(5) -0.0351(6)
O2 0.102(2) 0.0504(18) 0.0599(19) -0.0193(16) -0.0128(17) -0.0356(17)
O1 0.0514(16) 0.0545(17) 0.0280(14) -0.0125(13) 0.0036(12) -0.0219(14)
C11 0.045(2) 0.044(2) 0.031(2) -0.0066(18) 0.0009(17) -0.0201(19)
C13 0.047(2) 0.040(2) 0.0243(19) -0.0086(17) 0.0024(16) -0.0179(19)
O3 0.085(2) 0.118(3) 0.0429(17) -0.0180(18) 0.0197(16) -0.061(2)
C9 0.038(2) 0.040(2) 0.0294(19) -0.0109(17) 0.0026(16) -0.0147(18)
C12 0.037(2) 0.041(2) 0.038(2) -0.0137(19) -0.0076(17) -0.0082(18)
C14 0.042(2) 0.037(2) 0.031(2) -0.0079(17) 0.0049(16) -0.0155(18)
C8 0.045(2) 0.048(2) 0.030(2) -0.0144(19) 0.0057(17) -0.019(2)
C22 0.061(3) 0.045(2) 0.029(2) -0.0080(19) -0.0028(18) -0.025(2)
C16 0.038(2) 0.052(3) 0.037(2) -0.018(2) 0.0029(17) -0.0196(19)
C6 0.043(2) 0.040(2) 0.056(3) -0.021(2) -0.001(2) -0.014(2)
C10 0.038(2) 0.049(2) 0.036(2) -0.0175(19) 0.0019(17) -0.0148(19)
C7 0.039(2) 0.042(2) 0.042(2) -0.0178(19) 0.0002(17) -0.0112(19)
C17 0.050(2) 0.057(3) 0.042(2) -0.018(2) -0.0019(19) -0.022(2)
C21 0.053(3) 0.052(3) 0.054(3) -0.018(2) -0.006(2) -0.021(2)
C18 0.061(3) 0.080(4) 0.039(2) -0.025(2) 0.004(2) -0.034(3)
C1 0.054(3) 0.043(2) 0.046(2) -0.013(2) 0.003(2) -0.018(2)
C23 0.065(3) 0.066(3) 0.042(2) -0.018(2) 0.008(2) -0.028(3)
C15 0.070(3) 0.052(3) 0.035(2) -0.015(2) 0.006(2) -0.032(2)
C5 0.084(3) 0.078(3) 0.055(3) -0.035(3) 0.028(2) -0.051(3)
N1 0.113(3) 0.082(3) 0.050(2) -0.026(2) 0.018(2) -0.058(3)
C2 0.060(3) 0.049(3) 0.074(3) -0.023(2) 0.011(2) -0.027(2)
C20 0.071(3) 0.056(3) 0.080(3) -0.036(3) 0.002(3) -0.029(2)
C27 0.069(3) 0.066(3) 0.051(3) -0.024(2) 0.001(2) -0.027(3)
C3 0.073(3) 0.056(3) 0.084(4) -0.031(3) 0.000(3) -0.033(3)
C25 0.083(4) 0.087(4) 0.042(3) 0.010(3) -0.015(3) -0.057(3)
C26 0.102(4) 0.073(4) 0.057(3) -0.020(3) -0.009(3) -0.047(3)
C24 0.056(3) 0.088(4) 0.054(3) -0.008(3) 0.002(2) -0.028(3)
C4 0.106(4) 0.085(4) 0.051(3) -0.038(3) 0.020(3) -0.057(3)
C19 0.057(3) 0.089(4) 0.068(3) -0.046(3) 0.002(2) -0.034(3)
C28 0.105(3) 0.124(4) 0.095(3) -0.007(3) -0.013(3) -0.078(3)

loop_
_atom_type_symbol
_atom_type_description
_atom_type_scat_dispersion_real
_atom_type_scat_dispersion_imag
_atom_type_scat_source
C C 0.0033 0.0016 'International Tables Vol C Tables 4.2.6.8 and 6.1.1.4'
H H 0.0000 0.0000 'International Tables Vol C Tables 4.2.6.8 and 6.1.1.4'
N N 0.0061 0.0033 'International Tables Vol C Tables 4.2.6.8 and 6.1.1.4'
O O 0.0106 0.0060 'International Tables Vol C Tables 4.2.6.8 and 6.1.1.4'
S S 0.1246 0.1234 'International Tables Vol C Tables 4.2.6.8 and 6.1.1.4'

loop_
_geom_angle_atom_site_label_1
_geom_angle_atom_site_label_2
_geom_angle_atom_site_label_3
_geom_angle
C14 S1 C7 92.05(18)
O2 S2 O3 120.9(2)
O2 S2 O1 108.37(15)
O3 S2 O1 103.28(17)
O2 S2 C22 109.39(19)
O3 S2 C22 110.48(18)
O1 S2 C22 102.73(16)
C10 O1 S2 121.2(2)
C10 C11 C12 122.0(4)
C10 C11 H11 119.0
C12 C11 H11 119.0
C12 C13 C14 121.3(3)
C12 C13 C15 121.7(3)
C14 C13 C15 116.9(3)
C10 C9 C14 116.8(3)
C10 C9 C8 131.5(3)
C14 C9 C8 111.7(3)
C13 C12 C11 117.1(3)
C13 C12 C16 123.3(3)
C11 C12 C16 119.6(3)
C13 C14 C9 121.1(3)
C13 C14 S1 128.0(3)
C9 C14 S1 110.9(3)
C7 C8 C9 114.0(3)
C7 C8 H8 123.0
C9 C8 H8 123.0
C23 C22 C27 120.6(4)
C23 C22 S2 120.1(3)
C27 C22 S2 119.4(3)
C17 C16 C21 118.0(3)
C17 C16 C12 121.7(3)
C21 C16 C12 120.2(3)
C1 C6 C5 117.2(4)
C1 C6 C7 122.2(4)
C5 C6 C7 120.6(4)
C11 C10 C9 121.8(3)
C11 C10 O1 120.7(3)
C9 C10 O1 117.2(3)
C8 C7 C6 128.6(3)
C8 C7 S1 111.4(3)
C6 C7 S1 120.0(3)
C18 C17 C16 121.5(4)
C18 C17 H17 119.3
C16 C17 H17 119.3
C20 C21 C16 120.0(4)
C20 C21 H21 120.0
C16 C21 H21 120.0
C17 C18 C19 119.9(4)
C17 C18 H18 120.1
C19 C18 H18 120.1
C6 C1 C2 121.5(4)
C6 C1 H1 119.2
C2 C1 H1 119.2
C22 C23 C24 119.2(4)
C22 C23 H23 120.4
C24 C23 H23 120.4
N1 C15 C13 178.0(4)
C4 C5 C6 121.3(4)
C4 C5 H5 119.4
C6 C5 H5 119.4
C3 C2 C1 120.8(4)
C3 C2 H2 119.6
C1 C2 H2 119.6
C19 C20 C21 121.2(4)
C19 C20 H20 119.4
C21 C20 H20 119.4
C26 C27 C22 118.7(4)
C26 C27 H27 120.7
C22 C27 H27 120.7
C2 C3 C4 118.9(4)
C2 C3 H3 120.6
C4 C3 H3 120.6
C26 C25 C24 118.5(4)
C26 C25 C28 121.2(5)
C24 C25 C28 120.3(6)
C25 C26 C27 121.8(5)
C25 C26 H26 119.1
C27 C26 H26 119.1
C25 C24 C23 121.3(5)
C25 C24 H24 119.3
C23 C24 H24 119.3
C5 C4 C3 120.3(4)
C5 C4 H4 119.9
C3 C4 H4 119.9
C20 C19 C18 119.3(4)
C20 C19 H19 120.3
C18 C19 H19 120.3
C25 C28 H28A 109.5
C25 C28 H28B 109.5
H28A C28 H28B 109.5
C25 C28 H28C 109.5
H28A C28 H28C 109.5
H28B C28 H28C 109.5

loop_
_geom_bond_atom_site_label_1
_geom_bond_atom_site_label_2
_geom_bond_distance
S1 C14 1.722(4)
S1 C7 1.749(4)
S2 O2 1.411(3)
S2 O3 1.417(3)
S2 O1 1.617(3)
S2 C22 1.743(4)
O1 C10 1.402(4)
C11 C10 1.367(5)
C11 C12 1.412(5)
C11 H11 0.9300
C13 C12 1.380(5)
C13 C14 1.398(5)
C13 C15 1.455(5)
C9 C10 1.391(5)
C9 C14 1.417(4)
C9 C8 1.422(5)
C12 C16 1.487(5)
C8 C7 1.354(5)
C8 H8 0.9300
C22 C23 1.377(5)
C22 C27 1.383(5)
C16 C17 1.378(5)
C16 C21 1.387(5)
C6 C1 1.372(5)
C6 C5 1.379(5)
C6 C7 1.470(5)
C17 C18 1.376(5)
C17 H17 0.9300
C21 C20 1.386(5)
C21 H21 0.9300
C18 C19 1.380(6)
C18 H18 0.9300
C1 C2 1.374(5)
C1 H1 0.9300
C23 C24 1.378(6)
C23 H23 0.9300
C15 N1 1.135(4)
C5 C4 1.372(6)
C5 H5 0.9300
C2 C3 1.349(5)
C2 H2 0.9300
C20 C19 1.357(6)
C20 H20 0.9300
C27 C26 1.379(6)
C27 H27 0.9300
C3 C4 1.379(6)
C3 H3 0.9300
C25 C26 1.368(6)
C25 C24 1.376(7)
C25 C28 1.511(6)
C26 H26 0.9300
C24 H24 0.9300
C4 H4 0.9300
C19 H19 0.9300
C28 H28A 0.9600
C28 H28B 0.9600
C28 H28C 0.9600

loop_
_geom_torsion_atom_site_label_1
_geom_torsion_atom_site_label_2
_geom_torsion_atom_site_label_3
_geom_torsion_atom_site_label_4
_geom_torsion
O2 S2 O1 C10 31.7(3)
O3 S2 O1 C10 161.1(3)
C22 S2 O1 C10 -84.0(3)
C14 C13 C12 C11 -0.8(5)
C15 C13 C12 C11 -176.8(3)
C14 C13 C12 C16 179.9(3)
C15 C13 C12 C16 3.9(6)
C10 C11 C12 C13 1.4(5)
C10 C11 C12 C16 -179.3(3)
C12 C13 C14 C9 -0.5(5)
C15 C13 C14 C9 175.7(3)
C12 C13 C14 S1 -179.6(3)
C15 C13 C14 S1 -3.5(5)
C10 C9 C14 C13 1.2(5)
C8 C9 C14 C13 -178.3(3)
C10 C9 C14 S1 -179.5(3)
C8 C9 C14 S1 1.0(4)
C7 S1 C14 C13 178.1(3)
C7 S1 C14 C9 -1.1(3)
C10 C9 C8 C7 -179.6(4)
C14 C9 C8 C7 -0.3(4)
O2 S2 C22 C23 -9.1(4)
O3 S2 C22 C23 -144.5(3)
O1 S2 C22 C23 105.9(3)
O2 S2 C22 C27 173.1(3)
O3 S2 C22 C27 37.7(4)
O1 S2 C22 C27 -72.0(3)
C13 C12 C16 C17 41.3(5)
C11 C12 C16 C17 -138.0(4)
C13 C12 C16 C21 -141.9(4)
C11 C12 C16 C21 38.8(5)
C12 C11 C10 C9 -0.7(5)
C12 C11 C10 O1 -173.6(3)
C14 C9 C10 C11 -0.6(5)
C8 C9 C10 C11 178.7(3)
C14 C9 C10 O1 172.5(3)
C8 C9 C10 O1 -8.1(6)
S2 O1 C10 C11 -74.0(4)
S2 O1 C10 C9 112.8(3)
C9 C8 C7 C6 178.9(3)
C9 C8 C7 S1 -0.6(4)
C1 C6 C7 C8 -162.7(4)
C5 C6 C7 C8 15.5(6)
C1 C6 C7 S1 16.8(5)
C5 C6 C7 S1 -165.1(3)
C14 S1 C7 C8 1.0(3)
C14 S1 C7 C6 -178.6(3)
C21 C16 C17 C18 3.5(6)
C12 C16 C17 C18 -179.7(3)
C17 C16 C21 C20 -4.1(6)
C12 C16 C21 C20 179.0(4)
C16 C17 C18 C19 -1.9(6)
C5 C6 C1 C2 -0.9(6)
C7 C6 C1 C2 177.3(4)
C27 C22 C23 C24 -0.8(6)
S2 C22 C23 C24 -178.6(3)
C12 C13 C15 N1 155(14)
C14 C13 C15 N1 -21(14)
C1 C6 C5 C4 0.9(6)
C7 C6 C5 C4 -177.3(4)
C6 C1 C2 C3 0.2(6)
C16 C21 C20 C19 3.2(7)
C23 C22 C27 C26 -0.5(6)
S2 C22 C27 C26 177.3(3)
C1 C2 C3 C4 0.6(7)
C24 C25 C26 C27 -1.4(7)
C28 C25 C26 C27 179.8(4)
C22 C27 C26 C25 1.6(7)
C26 C25 C24 C23 0.1(7)
C28 C25 C24 C23 178.9(4)
C22 C23 C24 C25 1.0(6)
C6 C5 C4 C3 -0.2(7)
C2 C3 C4 C5 -0.6(7)
C21 C20 C19 C18 -1.6(7)
C17 C18 C19 C20 0.9(7)
